data_7010871
loop_
_publ_author_name
'Berenguer, Jes\'us R.'
'Forni\'es, Juan'
'Lalinde, Elena'
'Mart\'in, Antonio'
'Serrano, Blanca'

_publ_section_title
;
 Preparation and characterisation of neutral double- and mono-alkynyl
 bridged diplatinum complexes&#x2020;
;
_journal_issue 19
_journal_name_full 'Journal of the Chemical Society, Dalton Transactions'
_journal_page_first 2926
_journal_paper_doi 10.1039/b104783n
_journal_year 2001
_chemical_formula_sum 'C62.5 H51 Cl F10 O2 P2 Pt2'
_chemical_formula_weight 1511.60
_chemical_name_systematic
; 
? 
;
_space_group_IT_number 15
_symmetry_space_group_name_Hall '-C 2yc'
_symmetry_space_group_name_H-M 'C 1 2/c 1'
_atom_sites_solution_hydrogens geom
_atom_sites_solution_primary direct
_atom_sites_solution_secondary difmap
_audit_creation_method SHELXL
_cell_angle_alpha 90.00
_cell_angle_beta 115.56(3)
_cell_angle_gamma 90.00
_cell_formula_units_Z 4
_cell_length_a 27.468(6)
_cell_length_b 10.055(2)
_cell_length_c 23.037(5)
_cell_measurement_temperature 293(2)
_cell_volume 5740(3)
_computing_structure_refinement 'SHELXL-93 (Sheldrick, 1993)'
_computing_structure_solution 'SHELXS-86 (Sheldrick, 1990)'
_diffrn_ambient_temperature 293(2)
_diffrn_radiation_monochromator graphite
_diffrn_radiation_source 'fine-focus sealed tube'
_diffrn_radiation_type MoK\a
_diffrn_radiation_wavelength 0.71073
_diffrn_reflns_av_R_equivalents 0.0528
_diffrn_reflns_av_sigmaI/netI 0.0330
_diffrn_reflns_limit_h_max 32
_diffrn_reflns_limit_h_min -29
_diffrn_reflns_limit_k_max 11
_diffrn_reflns_limit_k_min 0
_diffrn_reflns_limit_l_max 0
_diffrn_reflns_limit_l_min -27
_diffrn_reflns_number 5178
_diffrn_reflns_theta_max 25.00
_diffrn_reflns_theta_min 1.64
_exptl_absorpt_coefficient_mu 5.047
_exptl_crystal_density_diffrn 1.749
_exptl_crystal_F_000 2940
_refine_diff_density_max 1.111
_refine_diff_density_min -1.438
_refine_diff_density_rms 0.125
_refine_ls_extinction_method none
_refine_ls_goodness_of_fit_all 1.094
_refine_ls_goodness_of_fit_obs 1.140
_refine_ls_matrix_type full
_refine_ls_number_parameters 375
_refine_ls_number_reflns 5029
_refine_ls_number_restraints 6
_refine_ls_restrained_S_all 1.282
_refine_ls_restrained_S_obs 1.145
_refine_ls_R_factor_all 0.0543
_refine_ls_R_factor_obs 0.0326
_refine_ls_shift/esd_max -0.001
_refine_ls_shift/esd_mean 0.000
_refine_ls_structure_factor_coef Fsqd
_refine_ls_weighting_details 'w==1/[\s^2^(Fo^2^)+(0.0402P)^2^+39.0659P] where P==(Fo^2^+2Fc^2^)/3'
_refine_ls_weighting_scheme calc
_refine_ls_wR_factor_all 0.0988
_refine_ls_wR_factor_obs 0.0763
_reflns_number_observed 3865
_reflns_number_total 5037
_reflns_observed_criterion >2sigma(I)
_cod_data_source_file b104783n.txt
_cod_data_source_block 7
_cod_depositor_comments
;
The following automatic conversions were performed:

'_refine_ls_weighting_scheme' value 'calc
w==1/[\s^2^(Fo^2^)+(0.0402P)^2^+39.0659P] where P==(Fo^2^+2Fc^2^)/3'
was changed to 'calc'. New tag '_refine_ls_weighting_details' was
created. The value of the new tag was set to
'w==1/[\s^2^(Fo^2^)+(0.0402P)^2^+39.0659P] where
P==(Fo^2^+2Fc^2^)/3'.

Automatic conversion script
Id: cif_fix_values 3143 2015-03-26 13:38:13Z robertas 
;
_cod_original_cell_volume 5739.8(20)
_cod_original_sg_symbol_H-M C2/c
_cod_original_formula_sum 'C62.50 H51 Cl F10 O2 P2 Pt2'
_cod_database_code 7010871

loop_
_symmetry_equiv_pos_as_xyz
'x, y, z'
'-x, y, -z+1/2'
'x+1/2, y+1/2, z'
'-x+1/2, y+1/2, -z+1/2'
'-x, -y, -z'
'x, -y, z-1/2'
'-x+1/2, -y+1/2, -z'
'x+1/2, -y+1/2, z-1/2'

loop_
_atom_site_aniso_label
_atom_site_aniso_U_11
_atom_site_aniso_U_22
_atom_site_aniso_U_33
_atom_site_aniso_U_23
_atom_site_aniso_U_13
_atom_site_aniso_U_12
Pt 0.01953(13) 0.03150(14) 0.01858(13) 0.00095(12) 0.00917(9) 0.00007(12)
P 0.0191(8) 0.0326(9) 0.0210(8) 0.0018(7) 0.0097(7) 0.0002(7)
F2 0.032(2) 0.051(3) 0.064(3) 0.013(2) 0.010(2) -0.006(2)
F3 0.063(3) 0.063(3) 0.083(4) 0.043(3) 0.041(3) 0.016(3)
F4 0.094(4) 0.087(4) 0.028(2) 0.026(2) 0.027(3) 0.037(3)
F5 0.076(3) 0.077(3) 0.026(2) -0.005(3) 0.000(2) 0.007(3)
F6 0.047(2) 0.048(3) 0.030(2) -0.004(2) 0.008(2) -0.010(2)
C1 0.025(3) 0.041(4) 0.018(3) 0.008(3) 0.012(3) 0.007(3)
C2 0.030(4) 0.040(4) 0.037(4) 0.007(3) 0.017(3) 0.007(3)
C3 0.040(4) 0.051(5) 0.047(4) 0.019(4) 0.028(4) 0.017(4)
C4 0.061(5) 0.062(6) 0.024(4) 0.014(4) 0.023(4) 0.027(4)
C5 0.046(5) 0.062(5) 0.017(3) -0.003(3) 0.006(3) 0.014(4)
C6 0.037(4) 0.036(4) 0.027(3) 0.006(3) 0.017(3) 0.010(3)
C7 0.031(4) 0.037(4) 0.027(3) 0.000(3) 0.016(3) 0.002(3)
C8 0.030(4) 0.057(6) 0.050(5) -0.024(4) 0.012(3) 0.003(4)
C9 0.034(5) 0.092(7) 0.069(6) -0.050(6) 0.001(4) 0.006(5)
C10 0.067(6) 0.068(6) 0.048(5) -0.021(5) 0.025(5) 0.014(5)
C11 0.051(5) 0.047(5) 0.051(5) 0.004(4) 0.031(4) 0.016(4)
C12 0.040(4) 0.054(5) 0.042(4) 0.000(4) 0.027(4) 0.006(4)
C13 0.020(3) 0.043(4) 0.024(3) 0.006(3) 0.012(3) 0.008(3)
C14 0.035(4) 0.046(4) 0.037(4) 0.007(4) 0.019(3) 0.006(4)
C15 0.052(5) 0.055(5) 0.044(5) 0.017(4) 0.026(4) 0.021(4)
C16 0.038(4) 0.073(7) 0.025(4) 0.006(4) 0.008(3) 0.026(4)
C17 0.034(4) 0.080(7) 0.027(4) -0.006(4) 0.009(3) 0.003(4)
C18 0.028(4) 0.049(5) 0.026(3) -0.001(3) 0.010(3) 0.002(3)
C19 0.016(3) 0.042(4) 0.025(3) 0.006(3) 0.007(3) -0.003(3)
C20 0.055(5) 0.045(5) 0.049(5) 0.002(4) 0.030(4) -0.006(4)
C21 0.066(6) 0.038(5) 0.082(7) -0.001(5) 0.040(5) -0.005(4)
C22 0.041(5) 0.044(5) 0.076(6) 0.031(5) 0.027(4) 0.003(4)
C23 0.047(5) 0.059(6) 0.053(5) 0.015(4) 0.031(4) 0.000(4)
C24 0.038(4) 0.053(5) 0.039(4) 0.007(4) 0.024(4) -0.003(4)
C25 0.020(3) 0.039(4) 0.023(3) 0.003(3) 0.014(3) -0.006(3)
C26 0.022(3) 0.047(4) 0.031(4) 0.001(3) 0.011(3) -0.005(3)
C27 0.032(4) 0.109(8) 0.034(4) 0.034(5) 0.001(4) -0.013(5)
C28 0.091(8) 0.147(12) 0.019(4) 0.032(6) -0.004(5) -0.079(8)
C29 0.148(14) 0.151(15) 0.072(8) 0.006(9) 0.064(9) -0.036(12)
O1 0.092(7) 0.152(10) 0.083(6) 0.041(7) 0.029(5) -0.038(7)
C32 0.092(7) 0.152(10) 0.083(6) 0.041(7) 0.029(5) -0.038(7)
C30 0.123(18) 0.063(12) 0.068(13) 0.014(10) 0.040(13) -0.026(12)
O2 0.077(8) 0.275(22) 0.153(13) 0.176(15) 0.002(8) -0.017(11)
C33 0.077(8) 0.275(22) 0.153(13) 0.176(15) 0.002(8) -0.017(11)
C31 0.217(49) 0.190(46) 0.383(78) 0.253(56) 0.233(59) 0.139(40)
Cl 0.331(18) 0.131(8) 0.213(12) 0.025(8) 0.203(13) 0.027(9)
C34 0.062(21) 0.174(44) 0.096(28) 0.000 0.012(20) 0.000

loop_
_atom_site_label
_atom_site_type_symbol
_atom_site_fract_x
_atom_site_fract_y
_atom_site_fract_z
_atom_site_U_iso_or_equiv
_atom_site_thermal_displace_type
_atom_site_occupancy
_atom_site_calc_flag
_atom_site_refinement_flags
_atom_site_disorder_group
Pt Pt 0.064634(9) -0.37511(3) 0.305177(10) 0.02287(9) Uani 1 d . .
P P 0.13505(6) -0.4261(2) 0.28455(8) 0.0239(3) Uani 1 d . .
F2 F 0.0501(2) -0.6381(5) 0.3711(2) 0.0528(12) Uani 1 d . .
F3 F 0.0982(2) -0.7359(5) 0.4905(3) 0.0664(15) Uani 1 d . .
F4 F 0.1812(2) -0.6014(5) 0.5841(2) 0.070(2) Uani 1 d . .
F5 F 0.2152(2) -0.3694(6) 0.5546(2) 0.0672(14) Uani 1 d . .
F6 F 0.1663(2) -0.2653(4) 0.4369(2) 0.0444(10) Uani 1 d . .
C1 C 0.1041(2) -0.4448(7) 0.3982(3) 0.0269(14) Uani 1 d . .
C2 C 0.0903(3) -0.5645(7) 0.4155(3) 0.035(2) Uani 1 d . .
C3 C 0.1150(3) -0.6182(8) 0.4770(4) 0.043(2) Uani 1 d . .
C4 C 0.1564(3) -0.5504(9) 0.5235(3) 0.047(2) Uani 1 d . .
C5 C 0.1737(3) -0.4330(9) 0.5091(3) 0.044(2) Uani 1 d . .
C6 C 0.1467(3) -0.3831(7) 0.4473(3) 0.0323(15) Uani 1 d . .
C7 C 0.1238(3) -0.5500(7) 0.2225(3) 0.0301(15) Uani 1 d . .
C8 C 0.0736(3) -0.6008(8) 0.1855(4) 0.048(2) Uani 1 d . .
H8 H 0.0440(3) -0.5735(8) 0.1922(4) 0.057 Uiso 1 calc R .
C9 C 0.0672(3) -0.6926(11) 0.1383(5) 0.073(3) Uani 1 d . .
H9 H 0.0331(3) -0.7277(11) 0.1139(5) 0.087 Uiso 1 calc R .
C10 C 0.1094(4) -0.7336(9) 0.1263(4) 0.061(3) Uani 1 d . .
H10 H 0.1040(4) -0.7931(9) 0.0932(4) 0.073 Uiso 1 calc R .
C11 C 0.1596(3) -0.6859(8) 0.1639(4) 0.046(2) Uani 1 d . .
H11 H 0.1890(3) -0.7148(8) 0.1573(4) 0.056 Uiso 1 calc R .
C12 C 0.1672(3) -0.5944(8) 0.2119(4) 0.042(2) Uani 1 d . .
H12 H 0.2016(3) -0.5623(8) 0.2374(4) 0.051 Uiso 1 calc R .
C13 C 0.1950(2) -0.4906(7) 0.3518(3) 0.0282(15) Uani 1 d . .
C14 C 0.1938(3) -0.6215(8) 0.3705(3) 0.038(2) Uani 1 d . .
H14 H 0.1638(3) -0.6743(8) 0.3476(3) 0.045 Uiso 1 calc R .
C15 C 0.2369(3) -0.6730(9) 0.4226(4) 0.049(2) Uani 1 d . .
H15 H 0.2360(3) -0.7608(9) 0.4348(4) 0.058 Uiso 1 calc R .
C16 C 0.2815(3) -0.5960(9) 0.4570(3) 0.047(2) Uani 1 d . .
H16 H 0.3104(3) -0.6310(9) 0.4926(3) 0.056 Uiso 1 calc R .
C17 C 0.2830(3) -0.4673(10) 0.4384(4) 0.048(2) Uani 1 d . .
H17 H 0.3131(3) -0.4150(10) 0.4613(4) 0.058 Uiso 1 calc R .
C18 C 0.2394(3) -0.4136(8) 0.3849(3) 0.035(2) Uani 1 d . .
H18 H 0.2407(3) -0.3264(8) 0.3722(3) 0.042 Uiso 1 calc R .
C19 C 0.1571(2) -0.2747(7) 0.2590(3) 0.0285(15) Uani 1 d . .
C20 C 0.1592(3) -0.1581(8) 0.2922(4) 0.047(2) Uani 1 d . .
H20 H 0.1495(3) -0.1595(8) 0.3262(4) 0.056 Uiso 1 calc R .
C21 C 0.1754(4) -0.0417(9) 0.2757(5) 0.059(2) Uani 1 d . .
H21 H 0.1781(4) 0.0350(9) 0.2995(5) 0.071 Uiso 1 calc R .
C22 C 0.1877(3) -0.0377(9) 0.2237(5) 0.053(2) Uani 1 d . .
H22 H 0.1976(3) 0.0422(9) 0.2115(5) 0.064 Uiso 1 calc R .
C23 C 0.1852(3) -0.1515(8) 0.1900(4) 0.050(2) Uani 1 d . .
H23 H 0.1938(3) -0.1490(8) 0.1551(4) 0.060 Uiso 1 calc R .
C24 C 0.1703(3) -0.2693(8) 0.2075(4) 0.041(2) Uani 1 d . .
H24 H 0.1689(3) -0.3464(8) 0.1846(4) 0.049 Uiso 1 calc R .
C25 C 0.0229(2) -0.3176(7) 0.2129(3) 0.0255(14) Uani 1 d . .
C26 C -0.0064(3) -0.2735(7) 0.1597(3) 0.034(2) Uani 1 d . .
C27 C -0.0172(3) -0.1847(9) 0.1038(3) 0.063(3) Uani 1 d D .
C28 C -0.0435(5) -0.2552(11) 0.0421(3) 0.096(5) Uani 1 d D .
H28A H -0.0502(5) -0.1949(11) 0.0065(3) 0.115 Uiso 1 calc R .
H28B H -0.0776(5) -0.2929(11) 0.0370(3) 0.115 Uiso 1 calc R .
C29 C -0.0056(6) -0.3616(14) 0.0438(6) 0.118(5) Uani 1 d D .
H29A H -0.0209(6) -0.4111(14) 0.0044(6) 0.176 Uiso 1 calc R .
H29B H 0.0007(6) -0.4201(14) 0.0793(6) 0.176 Uiso 1 calc R .
H29C H 0.0279(6) -0.3226(14) 0.0490(6) 0.176 Uiso 1 calc R .
O1 O 0.0345(3) -0.1169(11) 0.1136(4) 0.112(4) Uani 0.55 d P 1
C32 C 0.0345(3) -0.1169(11) 0.1136(4) 0.112(4) Uani 0.45 d PD 2
H32A H 0.0428(9) -0.0500(19) 0.1469(7) 0.135 Uiso 0.45 calc PR 2
H32B H 0.0634(9) -0.1821(19) 0.1292(7) 0.135 Uiso 0.45 calc PR 2
C30 C 0.0342(9) -0.0517(19) 0.0551(7) 0.085(6) Uani 0.55 d PD .
H30A H 0.0686(9) -0.0111(19) 0.0658(7) 0.128 Uiso 0.55 calc PR 2
H30B H 0.0065(9) 0.0151(19) 0.0399(7) 0.128 Uiso 0.55 calc PR 2
H30C H 0.0271(9) -0.1172(19) 0.0222(7) 0.128 Uiso 0.55 calc PR 2
O2 O -0.0637(4) -0.0909(14) 0.0885(7) 0.185(10) Uani 0.45 d P 1
C33 C -0.0637(4) -0.0909(14) 0.0885(7) 0.185(10) Uani 0.55 d PD 2
H33A H -0.0658(15) -0.0310(23) 0.0544(11) 0.222 Uiso 0.55 calc PR 2
H33B H -0.0970(15) -0.1414(23) 0.0729(11) 0.222 Uiso 0.55 calc PR 2
C31 C -0.0580(15) -0.0110(23) 0.1460(11) 0.227(35) Uani 0.45 d PD .
H31A H -0.0884(15) 0.0475(23) 0.1343(11) 0.340 Uiso 0.45 calc PR 2
H31B H -0.0254(15) 0.0405(23) 0.1610(11) 0.340 Uiso 0.45 calc PR 2
H31C H -0.0565(15) -0.0699(23) 0.1795(11) 0.340 Uiso 0.45 calc PR 2
Cl Cl 0.0545(6) -0.8877(10) 0.2598(6) 0.195(6) Uani 0.50 d P .
C34 C 0.0000 -0.8120(49) 0.2500 0.118(15) Uani 0.50 d SP .
H34A H 0.0093 -0.7543(49) 0.2870 0.142 Uiso 0.25 calc PR .
H34B H -0.0093 -0.7543(49) 0.2130 0.142 Uiso 0.25 calc PR .

loop_
_atom_type_symbol
_atom_type_description
_atom_type_scat_dispersion_real
_atom_type_scat_dispersion_imag
_atom_type_scat_source
C C 0.0033 0.0016 'International Tables Vol C Tables 4.2.6.8 and 6.1.1.4'
H H 0.0000 0.0000 'International Tables Vol C Tables 4.2.6.8 and 6.1.1.4'
O O 0.0106 0.0060 'International Tables Vol C Tables 4.2.6.8 and 6.1.1.4'
F F 0.0171 0.0103 'International Tables Vol C Tables 4.2.6.8 and 6.1.1.4'
P P 0.1023 0.0942 'International Tables Vol C Tables 4.2.6.8 and 6.1.1.4'
Cl Cl 0.1484 0.1585 'International Tables Vol C Tables 4.2.6.8 and 6.1.1.4'
Pt Pt -1.7033 8.3905 'International Tables Vol C Tables 4.2.6.8 and 6.1.1.4'

loop_
_geom_angle_atom_site_label_1
_geom_angle_atom_site_label_2
_geom_angle_atom_site_label_3
_geom_angle
_geom_angle_site_symmetry_1
_geom_angle_site_symmetry_3
_geom_angle_publ_flag
C25 Pt C1 176.2(3) . . ?
C25 Pt P 89.6(2) . . ?
C1 Pt P 91.6(2) . . ?
C25 Pt C26 94.4(2) . 2 ?
C1 Pt C26 85.4(2) . 2 ?
P Pt C26 164.4(2) . 2 ?
C25 Pt C25 70.5(3) . 2 ?
C1 Pt C25 108.0(2) . 2 ?
P Pt C25 159.6(2) . 2 ?
C26 Pt C25 30.5(2) 2 2 ?
C7 P C13 102.1(3) . . ?
C7 P C19 106.6(3) . . ?
C13 P C19 105.5(3) . . ?
C7 P Pt 117.0(2) . . ?
C13 P Pt 116.5(2) . . ?
C19 P Pt 108.3(2) . . ?
C2 C1 C6 113.7(6) . . ?
C2 C1 Pt 120.8(5) . . ?
C6 C1 Pt 125.5(5) . . ?
F2 C2 C1 119.8(6) . . ?
F2 C2 C3 115.9(7) . . ?
C1 C2 C3 124.2(7) . . ?
F3 C3 C4 120.5(7) . . ?
F3 C3 C2 120.6(7) . . ?
C4 C3 C2 118.9(7) . . ?
C3 C4 F4 119.8(8) . . ?
C3 C4 C5 120.1(7) . . ?
F4 C4 C5 120.0(8) . . ?
F5 C5 C4 119.5(7) . . ?
F5 C5 C6 122.2(8) . . ?
C4 C5 C6 118.3(7) . . ?
F6 C6 C1 120.5(6) . . ?
F6 C6 C5 114.8(7) . . ?
C1 C6 C5 124.7(7) . . ?
C8 C7 C12 118.8(7) . . ?
C8 C7 P 121.9(5) . . ?
C12 C7 P 119.4(5) . . ?
C7 C8 C9 119.4(7) . . ?
C10 C9 C8 122.1(8) . . ?
C11 C10 C9 118.7(8) . . ?
C10 C11 C12 120.3(7) . . ?
C11 C12 C7 120.7(7) . . ?
C18 C13 C14 119.9(6) . . ?
C18 C13 P 122.2(5) . . ?
C14 C13 P 117.8(5) . . ?
C15 C14 C13 120.1(7) . . ?
C14 C15 C16 120.6(8) . . ?
C17 C16 C15 119.4(7) . . ?
C16 C17 C18 120.7(8) . . ?
C13 C18 C17 119.3(7) . . ?
C24 C19 C20 118.4(7) . . ?
C24 C19 P 123.7(6) . . ?
C20 C19 P 117.8(5) . . ?
C21 C20 C19 120.9(7) . . ?
C20 C21 C22 119.9(9) . . ?
C23 C22 C21 119.9(7) . . ?
C22 C23 C24 120.2(7) . . ?
C23 C24 C19 120.6(8) . . ?
C26 C25 Pt 171.8(6) . . ?
C26 C25 Pt 74.2(4) . 2 ?
Pt C25 Pt 101.1(2) . 2 ?
C25 C26 C27 152.1(6) . . ?
C25 C26 Pt 75.2(4) . 2 ?
C27 C26 Pt 131.1(5) . 2 ?
C28 C27 C26 112.3(7) . . ?
C28 C27 C32 113.8(7) . . ?
C26 C27 C32 108.7(6) . . ?
C28 C27 O1 113.8(7) . . ?
C26 C27 O1 108.7(6) . . ?
C28 C27 C33 93.6(9) . . ?
C26 C27 C33 114.2(7) . . ?
C32 C27 C33 113.8(9) . . ?
C28 C27 O2 93.6(9) . . ?
C26 C27 O2 114.2(7) . . ?
O1 C27 O2 113.8(9) . . ?
C27 C28 C29 106.0(9) . . ?
C30 C32 C27 115.2(10) . . ?
C31 C33 C27 112.0(16) . . ?
Cl C34 Cl 123.4(33) 2 . ?

loop_
_geom_bond_atom_site_label_1
_geom_bond_atom_site_label_2
_geom_bond_distance
_geom_bond_site_symmetry_2
_geom_bond_publ_flag
Pt C25 2.015(6) . ?
Pt C1 2.063(6) . ?
Pt P 2.241(2) . ?
Pt C26 2.317(7) 2 ?
Pt C25 2.328(6) 2 ?
P C7 1.819(7) . ?
P C13 1.825(6) . ?
P C19 1.826(7) . ?
F2 C2 1.356(8) . ?
F3 C3 1.356(9) . ?
F4 C4 1.362(8) . ?
F5 C5 1.333(9) . ?
F6 C6 1.363(8) . ?
C1 C2 1.372(10) . ?
C1 C6 1.375(9) . ?
C2 C3 1.389(10) . ?
C3 C4 1.361(12) . ?
C4 C5 1.367(12) . ?
C5 C6 1.384(9) . ?
C7 C8 1.369(10) . ?
C7 C12 1.389(9) . ?
C8 C9 1.379(11) . ?
C9 C10 1.367(12) . ?
C10 C11 1.360(12) . ?
C11 C12 1.384(11) . ?
C13 C18 1.367(9) . ?
C13 C14 1.389(10) . ?
C14 C15 1.374(10) . ?
C15 C16 1.374(12) . ?
C16 C17 1.370(12) . ?
C17 C18 1.403(10) . ?
C19 C24 1.382(9) . ?
C19 C20 1.388(10) . ?
C20 C21 1.364(11) . ?
C21 C22 1.379(12) . ?
C22 C23 1.368(12) . ?
C23 C24 1.371(10) . ?
C25 C26 1.223(9) . ?
C25 Pt 2.328(6) 2 ?
C26 C27 1.489(10) . ?
C26 Pt 2.317(7) 2 ?
C27 C28 1.470(5) . ?
C27 C32 1.501(5) . ?
C27 O1 1.501(5) . ?
C27 C33 1.502(5) . ?
C27 O2 1.502(5) . ?
C28 C29 1.480(5) . ?
C32 C30 1.495(5) . ?
C33 C31 1.499(5) . ?
Cl C34 1.61(2) . ?
C34 Cl 1.61(2) 2 ?
